data_2232775
loop_
_publ_author_name
'Zhang, Feng-Ming'
'Hou, Guang-Feng'
'Yan, Peng-Fei'
'Li, Guang-Ming'

_publ_section_title
;
 Poly[tetraaquadi-\m~4~-oxalato-potassiumytterbium(III)]
;
_journal_coeditor_code HY2482
_journal_issue 12
_journal_name_full 'Acta Crystallographica Section E'
_journal_page_first m1719
_journal_paper_doi 10.1107/S1600536811046022
_journal_volume 67
_journal_year 2011
_chemical_formula_iupac '[K Yb (C2 O4)2 (H2 O)4]'
_chemical_formula_moiety 'C4 H8 K O12 Yb '
_chemical_formula_sum 'C4 H8 K O12 Yb'
_chemical_formula_weight 460.24
_chemical_name_systematic
;
Poly[tetraaquadi-\m~4~-oxalato-potassiumytterbium(III)]
;
_space_group_IT_number 88
_symmetry_cell_setting tetragonal
_symmetry_space_group_name_Hall '-I 4ad'
_symmetry_space_group_name_H-M 'I 41/a :2'
_atom_sites_solution_hydrogens geom
_atom_sites_solution_primary direct
_atom_sites_solution_secondary difmap
_audit_creation_method SHELXL-97
_cell_angle_alpha 90.00
_cell_angle_beta 90.00
_cell_angle_gamma 90.00
_cell_formula_units_Z 4
_cell_length_a 11.3502(16)
_cell_length_b 11.3502(16)
_cell_length_c 8.9142(18)
_cell_measurement_reflns_used 4696
_cell_measurement_temperature 293(2)
_cell_measurement_theta_max 27.43
_cell_measurement_theta_min 3.59
_cell_volume 1148.4(3)
_computing_cell_refinement 'RAPID-AUTO (Rigaku, 1998)'
_computing_data_collection 'RAPID-AUTO (Rigaku, 1998)'
_computing_data_reduction 'CrystalStructure (Rigaku/MSC, 2002)'
_computing_molecular_graphics 'DIAMOND (Brandenburg, 1999)'
_computing_publication_material 'SHELXL97 (Sheldrick, 2008)'
_computing_structure_refinement 'SHELXL97 (Sheldrick, 2008)'
_computing_structure_solution 'SHELXS97 (Sheldrick, 2008)'
_diffrn_ambient_temperature 293(2)
_diffrn_measured_fraction_theta_full 0.988
_diffrn_measured_fraction_theta_max 0.988
_diffrn_measurement_device_type 'Rigaku R-AXIS RAPID'
_diffrn_measurement_method '\w scan'
_diffrn_radiation_monochromator graphite
_diffrn_radiation_source 'fine-focus sealed tube'
_diffrn_radiation_type MoK\a
_diffrn_radiation_wavelength 0.71073
_diffrn_reflns_av_R_equivalents 0.0508
_diffrn_reflns_av_sigmaI/netI 0.0427
_diffrn_reflns_limit_h_max 14
_diffrn_reflns_limit_h_min -14
_diffrn_reflns_limit_k_max 14
_diffrn_reflns_limit_k_min -13
_diffrn_reflns_limit_l_max 11
_diffrn_reflns_limit_l_min -10
_diffrn_reflns_number 5407
_diffrn_reflns_theta_full 27.43
_diffrn_reflns_theta_max 27.43
_diffrn_reflns_theta_min 3.59
_exptl_absorpt_coefficient_mu 8.565
_exptl_absorpt_correction_T_max 0.6059
_exptl_absorpt_correction_T_min 0.5622
_exptl_absorpt_correction_type multi-scan
_exptl_absorpt_process_details '(ABSCOR; Higashi, 1995)'
_exptl_crystal_colour colorless
_exptl_crystal_density_diffrn 2.662
_exptl_crystal_density_method 'not measured'
_exptl_crystal_description block
_exptl_crystal_F_000 868
_exptl_crystal_size_max 0.08
_exptl_crystal_size_mid 0.07
_exptl_crystal_size_min 0.07
_refine_diff_density_max 0.546
_refine_diff_density_min -0.427
_refine_ls_extinction_method none
_refine_ls_goodness_of_fit_ref 0.940
_refine_ls_hydrogen_treatment constr
_refine_ls_matrix_type full
_refine_ls_number_parameters 41
_refine_ls_number_reflns 648
_refine_ls_number_restraints 3
_refine_ls_restrained_S_all 0.938
_refine_ls_R_factor_all 0.0197
_refine_ls_R_factor_gt 0.0166
_refine_ls_shift/su_max 0.000
_refine_ls_shift/su_mean 0.000
_refine_ls_structure_factor_coef Fsqd
_refine_ls_weighting_details 'calc w=1/[\s^2^(Fo^2^)+(0.0000P)^2^] where P=(Fo^2^+2Fc^2^)/3'
_refine_ls_weighting_scheme calc
_refine_ls_wR_factor_gt 0.0377
_refine_ls_wR_factor_ref 0.0390
_reflns_number_gt 585
_reflns_number_total 648
_reflns_threshold_expression I>2\s(I)
_cod_data_source_file hy2482.cif
_cod_data_source_block I
_cod_original_sg_symbol_H-M 'I 41/a'
_cod_database_code 2232775
_cod_database_fobs_code 2232775

loop_
_symmetry_equiv_pos_as_xyz
'x, y, z'
'-y+3/4, x+1/4, z+1/4'
'-x+1/2, -y, z+1/2'
'y+3/4, -x+3/4, z+3/4'
'x+1/2, y+1/2, z+1/2'
'-y+5/4, x+3/4, z+3/4'
'-x+1, -y+1/2, z+1'
'y+5/4, -x+5/4, z+5/4'
'-x, -y, -z'
'y-3/4, -x-1/4, -z-1/4'
'x-1/2, y, -z-1/2'
'-y-3/4, x-3/4, -z-3/4'
'-x+1/2, -y+1/2, -z+1/2'
'y-1/4, -x+1/4, -z+1/4'
'x, y+1/2, -z'
'-y-1/4, x-1/4, -z-1/4'

loop_
_atom_site_type_symbol
_atom_site_label
_atom_site_fract_x
_atom_site_fract_y
_atom_site_fract_z
_atom_site_U_iso_or_equiv
_atom_site_adp_type
_atom_site_calc_flag
_atom_site_refinement_flags
_atom_site_occupancy
_atom_site_symmetry_multiplicity
C C1 0.0038(3) 0.5244(3) 0.0802(3) 0.0159(6) Uani d . 1 1
K K1 0.0000 0.7500 0.3750 0.0296(4) Uani d S 1 4
O O1 0.0084(2) 0.63272(19) 0.0937(2) 0.0209(5) Uani d . 1 1
O O2 0.0045(2) 0.44765(18) 0.1836(2) 0.0224(5) Uani d . 1 1
O O3 0.2057(3) 0.8934(3) 0.3322(3) 0.0509(8) Uani d D 1 1
H H1 0.2363 0.9125 0.2486 0.076 Uiso d RD 1 1
H H2 0.2520 0.8473 0.3787 0.076 Uiso d RD 1 1
Yb Yb1 0.0000 0.7500 -0.1250 0.01065(10) Uani d S 1 4

loop_
_atom_site_aniso_label
_atom_site_aniso_U_11
_atom_site_aniso_U_22
_atom_site_aniso_U_33
_atom_site_aniso_U_12
_atom_site_aniso_U_13
_atom_site_aniso_U_23
C1 0.0188(16) 0.0154(15) 0.0136(12) 0.0004(12) -0.0010(11) 0.0004(11)
K1 0.0345(6) 0.0345(6) 0.0198(7) 0.000 0.000 0.000
O1 0.0346(14) 0.0125(11) 0.0156(9) -0.0003(10) -0.0013(8) -0.0017(8)
O2 0.0399(14) 0.0122(11) 0.0150(9) -0.0010(10) -0.0009(9) -0.0006(8)
O3 0.0374(17) 0.075(2) 0.0402(13) 0.0106(16) -0.0038(12) 0.0195(15)
Yb1 0.01004(12) 0.01004(12) 0.01186(15) 0.000 0.000 0.000

loop_
_atom_type_symbol
_atom_type_description
_atom_type_scat_dispersion_real
_atom_type_scat_dispersion_imag
_atom_type_scat_source
C C 0.0033 0.0016 'International Tables Vol C Tables 4.2.6.8 and 6.1.1.4'
H H 0.0000 0.0000 'International Tables Vol C Tables 4.2.6.8 and 6.1.1.4'
K K 0.2009 0.2494 'International Tables Vol C Tables 4.2.6.8 and 6.1.1.4'
O O 0.0106 0.0060 'International Tables Vol C Tables 4.2.6.8 and 6.1.1.4'
Yb Yb -0.3850 5.5486 'International Tables Vol C Tables 4.2.6.8 and 6.1.1.4'

loop_
_geom_angle_atom_site_label_1
_geom_angle_atom_site_label_2
_geom_angle_atom_site_label_3
_geom_angle_site_symmetry_1
_geom_angle_site_symmetry_3
_geom_angle
O1 C1 O2 . . 127.7(3)
O1 C1 C1 . 9_565 116.9(3)
O2 C1 C1 . 9_565 115.4(3)
O1 K1 O3 . . 96.95(7)
C1 O1 Yb1 . . 118.53(17)
C1 O1 K1 . . 123.44(17)
Yb1 O1 K1 . . 117.59(8)
C1 O2 Yb1 . 9_565 120.27(18)
K1 O3 H1 . . 126.4
K1 O3 H2 . . 95.1
H1 O3 H2 . . 109.3
O2 Yb1 O2 4_454 15 92.95(2)
O2 Yb1 O2 4_454 6_454 153.79(9)
O2 Yb1 O2 15 6_454 92.95(2)
O2 Yb1 O2 4_454 9_565 92.95(2)
O2 Yb1 O2 15 9_565 153.79(9)
O2 Yb1 O2 6_454 9_565 92.95(2)
O2 Yb1 O1 4_454 7_464 82.21(8)
O2 Yb1 O1 15 7_464 68.87(7)
O2 Yb1 O1 6_454 7_464 76.19(8)
O2 Yb1 O1 9_565 7_464 137.29(7)
O2 Yb1 O1 4_454 10_565 137.29(7)
O2 Yb1 O1 15 10_565 82.21(8)
O2 Yb1 O1 6_454 10_565 68.87(7)
O2 Yb1 O1 9_565 10_565 76.19(8)
O1 Yb1 O1 7_464 10_565 132.92(6)
O2 Yb1 O1 4_454 . 76.19(8)
O2 Yb1 O1 15 . 137.29(7)
O2 Yb1 O1 6_454 . 82.21(8)
O2 Yb1 O1 9_565 . 68.87(7)
O1 Yb1 O1 7_464 . 68.77(10)
O1 Yb1 O1 10_565 . 132.92(6)
O2 Yb1 O1 4_454 16_665 68.87(7)
O2 Yb1 O1 15 16_665 76.19(8)
O2 Yb1 O1 6_454 16_665 137.29(7)
O2 Yb1 O1 9_565 16_665 82.21(8)
O1 Yb1 O1 7_464 16_665 132.92(6)
O1 Yb1 O1 10_565 16_665 68.77(10)
O1 Yb1 O1 . 16_665 132.92(6)

loop_
_geom_bond_atom_site_label_1
_geom_bond_atom_site_label_2
_geom_bond_site_symmetry_2
_geom_bond_distance
_geom_bond_publ_flag
C1 O1 . 1.236(4) ?
C1 O2 . 1.269(4) ?
C1 C1 9_565 1.536(5) ?
K1 O1 . 2.8402(19) yes
K1 O3 . 2.871(3) yes
Yb1 O1 . 2.3629(19) yes
Yb1 O2 9_565 2.304(2) yes
O3 H1 . 0.8500 ?
O3 H2 . 0.8499 ?

loop_
_geom_hbond_atom_site_label_D
_geom_hbond_atom_site_label_H
_geom_hbond_atom_site_label_A
_geom_hbond_site_symmetry_A
_geom_hbond_distance_DH
_geom_hbond_distance_HA
_geom_hbond_distance_DA
_geom_hbond_angle_DHA
O3 H1 O3 6_554 0.85 2.08 2.899(3) 163
O3 H2 O2 16_666 0.85 2.06 2.837(3) 152
